data_7155217
loop_
_publ_author_name
'Haketa, Yohei'
'Tamura, Yuki'
'Yasuda, Nobuhiro'
'Maeda, Hiromitsu'

_publ_section_title
;
 Dipyrrolylpyrimidines as anion-responsive \p-electronic systems.
;
_journal_issue 34
_journal_name_full 'Organic &amp; biomolecular chemistry'
_journal_page_first 8035
_journal_page_last 8038
_journal_paper_doi 10.1039/c6ob01466f
_journal_volume 14
_journal_year 2016
_chemical_formula_moiety 'C28 H30 N3, C12 H9 Br N4, Cl, 0.5(O)'
_chemical_formula_sum 'C40 H39 Br Cl N7 O0.5'
_chemical_formula_weight 741.14
_chemical_name_systematic
; 
 ? 
;
_space_group_IT_number 1
_symmetry_cell_setting triclinic
_symmetry_Int_Tables_number 1
_symmetry_space_group_name_Hall 'P 1'
_symmetry_space_group_name_H-M 'P 1'
_atom_sites_solution_hydrogens geom
_atom_sites_solution_primary direct
_atom_sites_solution_secondary difmap
_audit_creation_method SHELXL-97
_audit_update_record
;
2016-06-15 deposited with the CCDC.
2016-07-22 downloaded from the CCDC.
;
_cell_angle_alpha 65.8676(7)
_cell_angle_beta 83.1022(9)
_cell_angle_gamma 65.9622(7)
_cell_formula_units_Z 2
_cell_length_a 11.2758(2)
_cell_length_b 13.2794(2)
_cell_length_c 14.0394(3)
_cell_measurement_temperature 93(2)
_cell_volume 1749.38(6)
_computing_structure_refinement 'SHELXL-97 (Sheldrick, 1997)'
_computing_structure_solution 'SHELXS-97 (Sheldrick, 1990)'
_diffrn_ambient_temperature 93(2)
_diffrn_detector_area_resol_mean 10.00
_diffrn_measured_fraction_theta_full 0.976
_diffrn_measured_fraction_theta_max 0.976
_diffrn_measurement_device_type 'Rigaku RAXIS-RAPID II'
_diffrn_measurement_method \w
_diffrn_radiation_monochromator graphite
_diffrn_radiation_source 'fine-focus sealed tube'
_diffrn_radiation_type CuK\a
_diffrn_radiation_wavelength 1.54187
_diffrn_reflns_av_R_equivalents 0.0622
_diffrn_reflns_av_sigmaI/netI 0.1094
_diffrn_reflns_limit_h_max 12
_diffrn_reflns_limit_h_min -13
_diffrn_reflns_limit_k_max 15
_diffrn_reflns_limit_k_min -15
_diffrn_reflns_limit_l_max 16
_diffrn_reflns_limit_l_min -16
_diffrn_reflns_number 16737
_diffrn_reflns_theta_full 65.00
_diffrn_reflns_theta_max 65.00
_diffrn_reflns_theta_min 3.46
_exptl_absorpt_coefficient_mu 2.632
_exptl_absorpt_correction_T_max 0.9492
_exptl_absorpt_correction_T_min 0.5157
_exptl_absorpt_correction_type multi-scan
_exptl_crystal_colour red
_exptl_crystal_density_diffrn 1.407
_exptl_crystal_density_method 'not measured'
_exptl_crystal_description prism
_exptl_crystal_F_000 768
_exptl_crystal_size_max 0.29
_exptl_crystal_size_mid 0.27
_exptl_crystal_size_min 0.02
_refine_diff_density_max 0.831
_refine_diff_density_min -1.342
_refine_diff_density_rms 0.096
_refine_ls_abs_structure_details 'Flack H D (1983), Acta Cryst. A39, 876-881'
_refine_ls_abs_structure_Flack 0.00(3)
_refine_ls_extinction_method none
_refine_ls_goodness_of_fit_ref 1.115
_refine_ls_hydrogen_treatment constr
_refine_ls_matrix_type full
_refine_ls_number_parameters 892
_refine_ls_number_reflns 8979
_refine_ls_number_restraints 3
_refine_ls_restrained_S_all 1.115
_refine_ls_R_factor_all 0.1079
_refine_ls_R_factor_gt 0.0716
_refine_ls_shift/su_max 0.008
_refine_ls_shift/su_mean 0.000
_refine_ls_structure_factor_coef Fsqd
_refine_ls_weighting_details 'calc w=1/[\s^2^(Fo^2^)+(0.1003P)^2^+0.1174P] where P=(Fo^2^+2Fc^2^)/3'
_refine_ls_weighting_scheme calc
_refine_ls_wR_factor_gt 0.1647
_refine_ls_wR_factor_ref 0.2119
_reflns_number_gt 6079
_reflns_number_total 8979
_reflns_threshold_expression >2sigma(I)
_cod_data_source_file c6ob01466f2.cif
_cod_data_source_block 40306m
_cod_depositor_comments
;
Adding full bibliography for 7155213--7155217.cif.

2017-03-01
Z value and formula fixed to values more according to usual
chemical conventions.                 miguel
;
_cod_original_formula_sum 'C80 H78 Br2 Cl2 N14 O'
_cod_original_formula_weight 1482.28
_cod_original_formula_moiety ' 2(C28 H30 N3), 2(C12 H9 Br N4), 2(Cl), O'
_cod_original_formula_units_Z 1
_cod_database_code 7155217

loop_
_symmetry_equiv_pos_as_xyz
'x, y, z'

loop_
_atom_site_label
_atom_site_type_symbol
_atom_site_fract_x
_atom_site_fract_y
_atom_site_fract_z
_atom_site_U_iso_or_equiv
_atom_site_adp_type
_atom_site_occupancy
_atom_site_symmetry_multiplicity
_atom_site_calc_flag
_atom_site_refinement_flags
N1 N 0.8003(10) 0.4558(8) 0.9259(7) 0.055(3) Uani 1 1 d .
H1 H 0.7318 0.4395 0.9272 0.066 Uiso 1 1 calc R
N2 N 1.0906(10) 0.2110(8) 0.8978(7) 0.051(2) Uani 1 1 d .
N3 N 1.0422(9) 0.0651(7) 0.8704(6) 0.043(2) Uani 1 1 d .
N4 N 0.7111(10) 0.0841(7) 0.9214(7) 0.050(2) Uani 1 1 d .
H2 H 0.6778 0.1282 0.9583 0.060 Uiso 1 1 calc R
N5 N 0.7402(9) 0.7854(7) 0.2415(6) 0.046(2) Uani 1 1 d .
H3 H 0.7017 0.8461 0.2606 0.056 Uiso 1 1 calc R
N6 N 0.7653(9) 0.5027(7) 0.4656(6) 0.043(2) Uani 1 1 d .
N7 N 0.6790(9) 0.5326(8) 0.6204(6) 0.046(2) Uani 1 1 d .
C81 C 0.5523(12) 0.8509(10) 0.5974(10) 0.050(3) Uani 1 1 d .
H79 H 0.5650 0.9057 0.5319 0.060 Uiso 1 1 calc R
N9 N 1.5662(9) 0.3987(7) 0.2898(6) 0.044(2) Uani 1 1 d .
N10 N 1.4231(11) 0.4283(7) 0.6190(7) 0.062(3) Uani 1 1 d .
N11 N 1.3905(9) 0.7846(7) 0.3169(7) 0.045(2) Uani 1 1 d .
N12 N 1.2024(9) 0.3270(7) 0.4575(6) 0.046(2) Uani 1 1 d .
N13 N 0.9694(9) 0.7360(7) 0.4278(6) 0.041(2) Uani 1 1 d .
N14 N 1.1910(9) 0.6593(7) 0.1315(6) 0.041(2) Uani 1 1 d .
Br1 Br 1.29820(12) 0.03306(10) 0.86152(9) 0.0602(4) Uani 1 1 d .
Br2 Br 0.78180(11) 0.30157(8) 0.63368(8) 0.0545(4) Uani 1 1 d .
Cl1 Cl 0.5190(3) 0.4669(2) 0.9349(2) 0.0511(8) Uani 1 1 d .
Cl2 Cl 0.5983(3) 1.0256(2) 0.29851(19) 0.0475(7) Uani 1 1 d .
C1 C 0.7964(16) 0.5604(12) 0.9275(10) 0.064(4) Uani 1 1 d .
H5 H 0.7215 0.6260 0.9313 0.076 Uiso 1 1 calc R
C2 C 0.9220(15) 0.5502(12) 0.9224(11) 0.072(4) Uani 1 1 d .
H6 H 0.9485 0.6100 0.9214 0.087 Uiso 1 1 calc R
C3 C 1.0064(14) 0.4409(11) 0.9191(10) 0.062(4) Uani 1 1 d .
H7 H 1.0982 0.4131 0.9155 0.075 Uiso 1 1 calc R
C4 C 0.9286(13) 0.3797(10) 0.9219(8) 0.048(3) Uani 1 1 d .
C5 C 0.9612(13) 0.2696(10) 0.9075(9) 0.045(3) Uani 1 1 d .
C6 C 0.8737(13) 0.2224(9) 0.9057(8) 0.051(3) Uani 1 1 d .
H8 H 0.7853 0.2603 0.9187 0.061 Uiso 1 1 calc R
C7 C 0.9126(11) 0.1210(8) 0.8855(7) 0.038(2) Uani 1 1 d .
C8 C 1.1193(12) 0.1168(9) 0.8792(8) 0.049(3) Uani 1 1 d .
C9 C 0.8300(12) 0.0666(9) 0.8768(8) 0.046(3) Uani 1 1 d .
C10 C 0.8480(12) -0.0079(9) 0.8273(8) 0.047(3) Uani 1 1 d .
H9 H 0.9233 -0.0386 0.7928 0.056 Uiso 1 1 calc R
C11 C 0.7339(14) -0.0310(11) 0.8365(9) 0.061(3) Uani 1 1 d .
H10 H 0.7171 -0.0751 0.8048 0.073 Uiso 1 1 calc R
C12 C 0.6512(14) 0.0215(10) 0.8993(9) 0.059(3) Uani 1 1 d .
H11 H 0.5705 0.0162 0.9226 0.070 Uiso 1 1 calc R
C13 C 0.7847(12) 0.7928(11) 0.1462(8) 0.051(3) Uani 1 1 d .
H12 H 0.7790 0.8647 0.0885 0.061 Uiso 1 1 calc R
C14 C 0.8399(12) 0.6792(10) 0.1460(8) 0.052(3) Uani 1 1 d .
H13 H 0.8789 0.6597 0.0886 0.063 Uiso 1 1 calc R
C15 C 0.8286(13) 0.5972(11) 0.2451(8) 0.055(3) Uani 1 1 d .
H14 H 0.8575 0.5127 0.2679 0.065 Uiso 1 1 calc R
C16 C 0.7649(11) 0.6675(9) 0.3034(8) 0.044(3) Uani 1 1 d .
C17 C 0.7317(11) 0.6252(9) 0.4131(9) 0.046(3) Uani 1 1 d .
C18 C 0.6706(11) 0.7012(9) 0.4632(7) 0.040(3) Uani 1 1 d .
H15 H 0.6444 0.7855 0.4261 0.048 Uiso 1 1 calc R
C19 C 0.6471(11) 0.6536(9) 0.5697(8) 0.041(2) Uani 1 1 d .
C20 C 0.7365(12) 0.4708(10) 0.5627(9) 0.048(3) Uani 1 1 d .
C21 C 0.5867(10) 0.7276(9) 0.6282(8) 0.040(2) Uani 1 1 d .
N15 N 0.5546(10) 0.6797(8) 0.7293(7) 0.046(2) Uani 1 1 d .
H80 H 0.5686 0.6036 0.7661 0.055 Uiso 1 1 calc R
C23 C 0.4975(11) 0.7701(9) 0.7626(8) 0.049(3) Uani 1 1 d .
H17 H 0.4645 0.7616 0.8297 0.059 Uiso 1 1 calc R
C24 C 0.4945(12) 0.8766(10) 0.6845(9) 0.052(3) Uani 1 1 d .
H18 H 0.4600 0.9530 0.6884 0.063 Uiso 1 1 calc R
C25 C 1.5781(12) 0.2170(9) 0.4405(8) 0.051(3) Uani 1 1 d .
H19 H 1.6168 0.1680 0.4021 0.061 Uiso 1 1 calc R
C26 C 1.5525(12) 0.1675(10) 0.5471(9) 0.051(3) Uani 1 1 d .
H20 H 1.5741 0.0834 0.5795 0.061 Uiso 1 1 calc R
C27 C 1.4972(13) 0.2353(11) 0.6074(10) 0.059(3) Uani 1 1 d .
H21 H 1.4794 0.1982 0.6782 0.071 Uiso 1 1 calc R
C28 C 1.4684(13) 0.3595(10) 0.5614(9) 0.055(3) Uani 1 1 d .
C29 C 1.4872(11) 0.4132(9) 0.4538(7) 0.040(2) Uani 1 1 d .
C30 C 1.5439(11) 0.3413(9) 0.3941(8) 0.042(3) Uani 1 1 d .
C31 C 1.3994(11) 0.6073(9) 0.4677(8) 0.040(2) Uani 1 1 d .
C32 C 1.3809(11) 0.5513(9) 0.5751(9) 0.047(3) Uani 1 1 d .
C33 C 1.3273(12) 0.6213(10) 0.6352(9) 0.052(3) Uani 1 1 d .
H22 H 1.3147 0.5852 0.7075 0.062 Uiso 1 1 calc R
C34 C 1.2933(12) 0.7452(11) 0.5852(10) 0.051(3) Uani 1 1 d .
H23 H 1.2572 0.7933 0.6245 0.061 Uiso 1 1 calc R
C35 C 1.3109(12) 0.8007(9) 0.4786(9) 0.052(3) Uani 1 1 d .
H24 H 1.2848 0.8854 0.4467 0.062 Uiso 1 1 calc R
C36 C 1.3655(11) 0.7335(10) 0.4202(8) 0.047(3) Uani 1 1 d .
C37 C 1.5504(12) 0.5791(9) 0.1356(8) 0.048(3) Uani 1 1 d .
H25 H 1.5897 0.5338 0.0942 0.057 Uiso 1 1 calc R
C38 C 1.5315(11) 0.5230(9) 0.2399(8) 0.045(3) Uani 1 1 d .
C39 C 1.4745(11) 0.5913(9) 0.3022(8) 0.044(3) Uani 1 1 d .
C40 C 1.4396(11) 0.7192(9) 0.2550(8) 0.043(3) Uani 1 1 d .
C41 C 1.4589(12) 0.7725(10) 0.1472(8) 0.052(3) Uani 1 1 d .
H26 H 1.4354 0.8568 0.1134 0.062 Uiso 1 1 calc R
C42 C 1.5115(12) 0.7013(9) 0.0930(8) 0.049(3) Uani 1 1 d .
H27 H 1.5219 0.7390 0.0205 0.059 Uiso 1 1 calc R
C43 C 1.4539(12) 0.5375(9) 0.4072(8) 0.044(3) Uani 1 1 d .
C44 C 1.6317(11) 0.3255(9) 0.2273(8) 0.045(3) Uani 1 1 d .
H28 H 1.5875 0.3677 0.1567 0.054 Uiso 1 1 calc R
H29 H 1.6224 0.2476 0.2610 0.054 Uiso 1 1 calc R
C45 C 1.7744(13) 0.3021(11) 0.2166(9) 0.059(3) Uani 1 1 d .
H30 H 1.8088 0.2617 0.1676 0.071 Uiso 1 1 calc R
H31 H 1.7829 0.3803 0.1849 0.071 Uiso 1 1 calc R
C46 C 1.8572(14) 0.2268(13) 0.3170(10) 0.074(4) Uani 1 1 d .
H32 H 1.9475 0.2175 0.3027 0.112 Uiso 1 1 calc R
H33 H 1.8530 0.1476 0.3476 0.112 Uiso 1 1 calc R
H34 H 1.8251 0.2664 0.3660 0.112 Uiso 1 1 calc R
C47 C 1.4491(16) 0.3604(13) 0.7476(13) 0.089(5) Uani 1 1 d .
H35 H 1.5240 0.2818 0.7686 0.107 Uiso 1 1 calc R
H36 H 1.4637 0.4109 0.7770 0.107 Uiso 1 1 calc R
C48 C 1.3322(15) 0.3468(13) 0.7777(15) 0.103(6) Uani 1 1 d .
H37 H 1.3192 0.2930 0.7515 0.123 Uiso 1 1 calc R
H38 H 1.2566 0.4250 0.7544 0.123 Uiso 1 1 calc R
C49 C 1.3607(15) 0.2834(11) 0.9094(9) 0.069(4) Uani 1 1 d .
H39 H 1.2853 0.2675 0.9432 0.103 Uiso 1 1 calc R
H40 H 1.3754 0.3384 0.9319 0.103 Uiso 1 1 calc R
H41 H 1.4377 0.2078 0.9290 0.103 Uiso 1 1 calc R
C50 C 1.3703(13) 0.9153(9) 0.2692(9) 0.054(3) Uani 1 1 d .
H42 H 1.4347 0.9274 0.2158 0.064 Uiso 1 1 calc R
H43 H 1.3839 0.9389 0.3241 0.064 Uiso 1 1 calc R
C51 C 1.2335(13) 0.9935(9) 0.2190(9) 0.051(3) Uani 1 1 d .
H44 H 1.2202 0.9707 0.1635 0.061 Uiso 1 1 calc R
H45 H 1.1691 0.9808 0.2721 0.061 Uiso 1 1 calc R
C52 C 1.2136(16) 1.1245(10) 0.1725(10) 0.074(5) Uani 1 1 d .
H46 H 1.1244 1.1744 0.1422 0.110 Uiso 1 1 calc R
H47 H 1.2750 1.1374 0.1178 0.110 Uiso 1 1 calc R
H48 H 1.2285 1.1464 0.2274 0.110 Uiso 1 1 calc R
C53 C 1.3302(12) 0.3340(9) 0.2009(8) 0.046(3) Uani 1 1 d .
H49 H 1.3759 0.2785 0.1696 0.055 Uiso 1 1 calc R
C54 C 1.3010(12) 0.2896(10) 0.3039(9) 0.052(3) Uani 1 1 d .
H50 H 1.3262 0.2055 0.3418 0.062 Uiso 1 1 calc R
C55 C 1.2357(11) 0.3666(9) 0.3517(8) 0.040(2) Uani 1 1 d .
C56 C 1.1958(11) 0.4916(9) 0.2942(8) 0.043(3) Uani 1 1 d .
C57 C 1.2297(11) 0.5344(8) 0.1885(8) 0.043(3) Uani 1 1 d .
C58 C 1.2964(12) 0.4547(9) 0.1408(8) 0.049(3) Uani 1 1 d .
H51 H 1.3177 0.4825 0.0698 0.059 Uiso 1 1 calc R
C59 C 1.1318(12) 0.4056(9) 0.5034(7) 0.045(3) Uani 1 1 d .
C60 C 1.0916(12) 0.3678(10) 0.6048(8) 0.052(3) Uani 1 1 d .
H52 H 1.1117 0.2846 0.6442 0.062 Uiso 1 1 calc R
C61 C 1.0236(12) 0.4481(10) 0.6491(8) 0.050(3) Uani 1 1 d .
H53 H 1.0015 0.4189 0.7198 0.060 Uiso 1 1 calc R
C62 C 0.9861(12) 0.5703(11) 0.5938(9) 0.052(3) Uani 1 1 d .
H54 H 0.9388 0.6246 0.6259 0.062 Uiso 1 1 calc R
C63 C 1.0192(11) 0.6134(9) 0.4890(7) 0.040(3) Uani 1 1 d .
C64 C 1.0921(12) 0.5308(9) 0.4453(8) 0.047(3) Uani 1 1 d .
C65 C 1.0821(11) 0.6987(9) 0.2812(8) 0.043(3) Uani 1 1 d .
C66 C 1.0063(11) 0.7808(9) 0.3229(8) 0.041(2) Uani 1 1 d .
C67 C 0.9569(12) 0.9037(9) 0.2629(8) 0.048(3) Uani 1 1 d .
H55 H 0.9041 0.9598 0.2918 0.058 Uiso 1 1 calc R
C68 C 0.9879(12) 0.9410(9) 0.1592(8) 0.046(3) Uani 1 1 d .
H56 H 0.9552 1.0249 0.1177 0.055 Uiso 1 1 calc R
C69 C 1.0636(12) 0.8641(9) 0.1120(8) 0.049(3) Uani 1 1 d .
H57 H 1.0806 0.8943 0.0401 0.059 Uiso 1 1 calc R
C70 C 1.1148(11) 0.7396(9) 0.1739(8) 0.040(3) Uani 1 1 d .
C71 C 1.1261(10) 0.5745(9) 0.3384(8) 0.037(2) Uani 1 1 d .
C72 C 1.2372(12) 0.1984(9) 0.5163(9) 0.053(3) Uani 1 1 d .
H58 H 1.2564 0.1769 0.5908 0.064 Uiso 1 1 calc R
H59 H 1.3164 0.1528 0.4889 0.064 Uiso 1 1 calc R
C73 C 1.1248(14) 0.1639(10) 0.5074(9) 0.062(4) Uani 1 1 d .
H60 H 1.0412 0.2260 0.5135 0.074 Uiso 1 1 calc R
H61 H 1.1231 0.1628 0.4375 0.074 Uiso 1 1 calc R
C74 C 1.1368(17) 0.0468(13) 0.5875(12) 0.084(5) Uani 1 1 d .
H62 H 1.0624 0.0302 0.5794 0.127 Uiso 1 1 calc R
H63 H 1.1387 0.0473 0.6569 0.127 Uiso 1 1 calc R
H64 H 1.2175 -0.0156 0.5797 0.127 Uiso 1 1 calc R
C75 C 0.8879(11) 0.8195(9) 0.4744(8) 0.046(3) Uani 1 1 d .
H65 H 0.8320 0.7836 0.5240 0.056 Uiso 1 1 calc R
H66 H 0.8303 0.8940 0.4185 0.056 Uiso 1 1 calc R
C76 C 0.9624(12) 0.8523(10) 0.5313(8) 0.051(3) Uani 1 1 d .
H67 H 1.0062 0.9016 0.4803 0.061 Uiso 1 1 calc R
H68 H 1.0301 0.7783 0.5799 0.061 Uiso 1 1 calc R
C77 C 0.8700(14) 0.9230(11) 0.5929(10) 0.066(4) Uani 1 1 d .
H69 H 0.9194 0.9449 0.6284 0.099 Uiso 1 1 calc R
H70 H 0.8288 0.8731 0.6448 0.099 Uiso 1 1 calc R
H71 H 0.8028 0.9961 0.5447 0.099 Uiso 1 1 calc R
C78 C 1.2273(11) 0.7012(10) 0.0224(7) 0.045(3) Uani 1 1 d .
H72 H 1.3139 0.6431 0.0157 0.054 Uiso 1 1 calc R
H73 H 1.2331 0.7796 0.0023 0.054 Uiso 1 1 calc R
C79 C 1.1277(12) 0.7142(10) -0.0507(8) 0.049(3) Uani 1 1 d .
H74 H 1.1178 0.6370 -0.0276 0.059 Uiso 1 1 calc R
H75 H 1.0423 0.7759 -0.0470 0.059 Uiso 1 1 calc R
C80 C 1.1682(12) 0.7500(10) -0.1631(8) 0.055(3) Uani 1 1 d .
H76 H 1.1017 0.7585 -0.2081 0.082 Uiso 1 1 calc R
H77 H 1.2514 0.6879 -0.1673 0.082 Uiso 1 1 calc R
H78 H 1.1774 0.8267 -0.1863 0.082 Uiso 1 1 calc R
O1 O 0.6478(9) 0.1811(7) 1.0711(5) 0.063(2) Uani 1 1 d .

loop_
_atom_site_aniso_label
_atom_site_aniso_U_11
_atom_site_aniso_U_22
_atom_site_aniso_U_33
_atom_site_aniso_U_23
_atom_site_aniso_U_13
_atom_site_aniso_U_12
N1 0.061(7) 0.056(6) 0.062(6) -0.032(5) 0.016(5) -0.032(5)
N2 0.062(7) 0.039(5) 0.054(6) -0.026(4) 0.006(5) -0.013(5)
N3 0.045(6) 0.039(5) 0.039(5) -0.020(4) -0.001(4) -0.004(4)
N4 0.059(7) 0.034(5) 0.045(5) -0.010(4) 0.008(5) -0.013(5)
N5 0.062(7) 0.034(4) 0.041(5) -0.015(4) 0.005(4) -0.018(4)
N6 0.056(6) 0.043(5) 0.030(4) -0.012(4) 0.000(4) -0.022(5)
N7 0.056(6) 0.047(5) 0.037(5) -0.018(4) -0.007(4) -0.019(5)
C81 0.049(8) 0.035(6) 0.069(8) -0.033(6) 0.003(6) -0.007(5)
N9 0.055(6) 0.040(5) 0.037(5) -0.018(4) -0.002(4) -0.014(5)
N10 0.112(10) 0.030(5) 0.044(6) -0.024(4) 0.007(6) -0.019(6)
N11 0.058(7) 0.035(5) 0.041(5) -0.017(4) 0.000(4) -0.015(4)
N12 0.057(7) 0.039(5) 0.036(5) -0.011(4) -0.004(4) -0.016(5)
N13 0.049(6) 0.042(5) 0.036(5) -0.020(4) 0.005(4) -0.017(4)
N14 0.060(6) 0.046(5) 0.024(4) -0.017(4) -0.002(4) -0.023(5)
Br1 0.0669(10) 0.0489(7) 0.0637(8) -0.0267(6) 0.0074(7) -0.0187(7)
Br2 0.0766(10) 0.0369(6) 0.0465(7) -0.0147(5) 0.0013(6) -0.0203(6)
Cl1 0.069(2) 0.0435(14) 0.0466(15) -0.0239(12) 0.0120(14) -0.0233(14)
Cl2 0.0609(19) 0.0340(13) 0.0451(14) -0.0178(11) 0.0046(13) -0.0148(12)
C1 0.080(11) 0.065(8) 0.069(9) -0.048(8) 0.015(8) -0.031(8)
C2 0.076(11) 0.068(9) 0.100(11) -0.055(8) 0.014(9) -0.033(8)
C3 0.067(10) 0.064(8) 0.079(9) -0.042(7) 0.003(7) -0.035(7)
C4 0.068(9) 0.050(7) 0.036(6) -0.021(5) 0.008(6) -0.030(6)
C5 0.057(8) 0.039(6) 0.039(6) -0.024(5) 0.007(6) -0.012(6)
C6 0.069(9) 0.040(6) 0.048(7) -0.025(5) 0.010(6) -0.020(6)
C7 0.048(7) 0.026(5) 0.030(5) -0.005(4) -0.016(5) -0.007(5)
C8 0.056(8) 0.042(6) 0.032(6) -0.006(5) -0.019(5) -0.007(6)
C9 0.050(8) 0.042(6) 0.042(6) -0.023(5) 0.005(5) -0.007(5)
C10 0.050(8) 0.051(7) 0.041(6) -0.022(5) -0.001(5) -0.017(6)
C11 0.080(10) 0.064(8) 0.055(7) -0.028(6) -0.010(7) -0.034(7)
C12 0.078(10) 0.041(7) 0.054(7) -0.018(6) -0.010(7) -0.019(7)
C13 0.059(8) 0.056(7) 0.035(6) -0.014(5) 0.002(5) -0.026(6)
C14 0.062(9) 0.064(7) 0.036(6) -0.022(6) -0.001(6) -0.027(7)
C15 0.076(10) 0.056(7) 0.046(7) -0.023(6) 0.006(6) -0.037(7)
C16 0.054(8) 0.047(6) 0.038(6) -0.019(5) 0.011(5) -0.025(6)
C17 0.044(7) 0.044(6) 0.051(7) -0.022(5) -0.009(5) -0.012(5)
C18 0.051(7) 0.041(6) 0.031(5) -0.014(5) 0.002(5) -0.021(5)
C19 0.046(7) 0.045(6) 0.036(6) -0.020(5) -0.001(5) -0.018(5)
C20 0.054(8) 0.049(7) 0.046(7) -0.017(5) 0.000(6) -0.027(6)
C21 0.035(6) 0.046(6) 0.043(6) -0.029(5) 0.006(5) -0.010(5)
N15 0.061(7) 0.039(5) 0.037(5) -0.012(4) 0.002(5) -0.022(4)
C23 0.065(9) 0.040(6) 0.049(7) -0.032(5) 0.016(6) -0.016(6)
C24 0.052(8) 0.039(6) 0.067(8) -0.033(6) 0.008(6) -0.010(6)
C25 0.070(9) 0.038(6) 0.043(6) -0.020(5) 0.006(6) -0.017(6)
C26 0.063(8) 0.041(6) 0.059(7) -0.027(6) 0.006(6) -0.023(6)
C27 0.067(10) 0.053(7) 0.058(8) -0.027(6) 0.006(7) -0.020(7)
C28 0.087(10) 0.036(6) 0.048(7) -0.019(5) 0.010(6) -0.030(6)
C29 0.053(7) 0.034(5) 0.034(5) -0.015(5) 0.011(5) -0.021(5)
C30 0.047(7) 0.045(6) 0.038(6) -0.021(5) -0.002(5) -0.016(5)
C31 0.049(7) 0.034(5) 0.034(5) -0.011(4) 0.009(5) -0.018(5)
C32 0.054(8) 0.043(6) 0.055(7) -0.032(6) 0.009(6) -0.018(6)
C33 0.056(8) 0.045(6) 0.059(7) -0.028(6) -0.001(6) -0.016(6)
C34 0.043(8) 0.055(7) 0.064(8) -0.039(7) -0.002(6) -0.012(6)
C35 0.065(9) 0.035(6) 0.047(7) -0.014(5) -0.010(6) -0.013(6)
C36 0.051(8) 0.050(7) 0.046(6) -0.030(6) 0.000(6) -0.015(6)
C37 0.068(9) 0.050(6) 0.030(5) -0.024(5) 0.010(5) -0.022(6)
C38 0.050(7) 0.038(6) 0.047(6) -0.026(5) 0.002(5) -0.009(5)
C39 0.046(7) 0.039(6) 0.040(6) -0.012(5) -0.006(5) -0.011(5)
C40 0.055(8) 0.033(5) 0.037(6) -0.014(5) 0.003(5) -0.013(5)
C41 0.070(9) 0.039(6) 0.053(7) -0.012(5) 0.010(6) -0.037(6)
C42 0.073(9) 0.040(6) 0.041(6) -0.018(5) 0.008(6) -0.026(6)
C43 0.058(8) 0.040(6) 0.041(6) -0.022(5) 0.009(5) -0.022(5)
C44 0.056(8) 0.050(6) 0.039(6) -0.028(5) 0.005(5) -0.020(6)
C45 0.066(9) 0.063(8) 0.044(7) -0.024(6) -0.001(6) -0.017(7)
C46 0.066(10) 0.096(12) 0.054(8) -0.033(8) 0.000(7) -0.021(9)
C47 0.079(12) 0.072(10) 0.146(16) -0.071(11) 0.006(11) -0.029(9)
C48 0.065(11) 0.081(10) 0.21(2) -0.109(13) 0.043(12) -0.033(9)
C49 0.107(13) 0.052(7) 0.051(8) -0.026(6) 0.016(8) -0.032(8)
C50 0.072(9) 0.035(6) 0.057(7) -0.021(6) 0.000(7) -0.020(6)
C51 0.072(9) 0.037(6) 0.047(7) -0.017(5) -0.003(6) -0.024(6)
C52 0.117(14) 0.040(7) 0.057(8) -0.015(6) -0.006(9) -0.026(8)
C53 0.057(8) 0.052(6) 0.038(6) -0.029(5) 0.001(5) -0.019(6)
C54 0.067(9) 0.048(7) 0.046(7) -0.023(6) 0.001(6) -0.023(6)
C55 0.044(7) 0.038(6) 0.036(6) -0.017(5) -0.007(5) -0.008(5)
C56 0.051(7) 0.041(6) 0.033(6) -0.010(5) 0.000(5) -0.019(5)
C57 0.062(8) 0.031(5) 0.036(5) -0.015(5) -0.007(5) -0.015(5)
C58 0.065(8) 0.038(6) 0.035(6) -0.009(5) -0.002(5) -0.017(6)
C59 0.069(9) 0.044(6) 0.023(5) -0.015(5) 0.000(5) -0.022(6)
C60 0.066(9) 0.044(6) 0.042(7) -0.013(5) 0.004(6) -0.023(6)
C61 0.064(9) 0.048(7) 0.035(6) -0.014(5) 0.008(6) -0.023(6)
C62 0.055(8) 0.066(8) 0.047(7) -0.034(6) 0.010(6) -0.024(7)
C63 0.050(7) 0.046(6) 0.030(5) -0.016(5) 0.004(5) -0.024(5)
C64 0.063(8) 0.043(6) 0.042(6) -0.022(5) -0.001(6) -0.021(6)
C65 0.050(7) 0.045(6) 0.035(6) -0.013(5) 0.005(5) -0.023(6)
C66 0.044(7) 0.041(6) 0.045(6) -0.021(5) 0.001(5) -0.021(5)
C67 0.077(9) 0.044(6) 0.032(6) -0.017(5) -0.005(6) -0.028(6)
C68 0.062(8) 0.038(6) 0.041(6) -0.023(5) 0.002(6) -0.015(6)
C69 0.069(9) 0.040(6) 0.030(5) -0.007(5) -0.012(5) -0.017(6)
C70 0.044(7) 0.045(6) 0.049(6) -0.032(5) 0.003(5) -0.020(5)
C71 0.039(6) 0.039(5) 0.038(5) -0.016(5) 0.005(5) -0.020(5)
C72 0.072(9) 0.030(5) 0.057(7) -0.018(5) 0.003(6) -0.018(6)
C73 0.091(11) 0.045(7) 0.053(7) -0.020(6) 0.009(7) -0.031(7)
C74 0.116(15) 0.068(10) 0.081(11) -0.023(8) 0.011(10) -0.055(10)
C75 0.063(8) 0.047(6) 0.039(6) -0.027(5) 0.007(5) -0.022(6)
C76 0.062(8) 0.050(6) 0.043(6) -0.025(5) 0.003(6) -0.017(6)
C77 0.075(10) 0.066(8) 0.072(9) -0.048(7) 0.007(7) -0.022(7)
C78 0.057(8) 0.060(7) 0.027(5) -0.026(5) 0.002(5) -0.022(6)
C79 0.060(8) 0.046(6) 0.044(6) -0.019(5) 0.007(6) -0.023(6)
C80 0.065(9) 0.055(7) 0.037(6) -0.018(5) 0.006(6) -0.018(6)
O1 0.095(7) 0.054(5) 0.043(4) -0.028(4) 0.021(4) -0.029(5)

loop_
_atom_type_symbol
_atom_type_description
_atom_type_scat_dispersion_real
_atom_type_scat_dispersion_imag
_atom_type_scat_source
C C 0.0181 0.0091 'International Tables Vol C Tables 4.2.6.8 and 6.1.1.4'
H H 0.0000 0.0000 'International Tables Vol C Tables 4.2.6.8 and 6.1.1.4'
Br Br -0.6763 1.2805 'International Tables Vol C Tables 4.2.6.8 and 6.1.1.4'
Cl Cl 0.3639 0.7018 'International Tables Vol C Tables 4.2.6.8 and 6.1.1.4'
N N 0.0311 0.0180 'International Tables Vol C Tables 4.2.6.8 and 6.1.1.4'
O O 0.0492 0.0322 'International Tables Vol C Tables 4.2.6.8 and 6.1.1.4'

loop_
_geom_angle_atom_site_label_1
_geom_angle_atom_site_label_2
_geom_angle_atom_site_label_3
_geom_angle
C1 N1 C4 110.3(11)
C1 N1 H1 124.8
C4 N1 H1 124.8
C8 N2 C5 114.8(10)
C8 N3 C7 114.9(8)
C9 N4 C12 110.1(10)
C9 N4 H2 125.0
C12 N4 H2 125.0
C13 N5 C16 108.5(9)
C13 N5 H3 125.8
C16 N5 H3 125.8
C20 N6 C17 113.7(9)
C20 N7 C19 114.4(9)
C21 C81 C24 105.5(10)
C21 C81 H79 127.2
C24 C81 H79 127.2
C30 N9 C38 123.4(8)
C30 N9 C44 119.1(8)
C38 N9 C44 117.5(8)
C28 N10 C32 122.8(9)
C28 N10 C47 118.4(9)
C32 N10 C47 117.5(8)
C36 N11 C40 122.5(8)
C36 N11 C50 119.5(8)
C40 N11 C50 117.9(9)
C59 N12 C55 122.3(8)
C59 N12 C72 119.5(9)
C55 N12 C72 118.0(8)
C63 N13 C66 120.5(8)
C63 N13 C75 119.4(8)
C66 N13 C75 119.8(8)
C70 N14 C57 121.3(8)
C70 N14 C78 120.8(9)
C57 N14 C78 117.8(8)
C2 C1 N1 105.9(13)
C2 C1 H5 127.1
N1 C1 H5 127.1
C1 C2 C3 111.2(12)
C1 C2 H6 124.4
C3 C2 H6 124.4
C2 C3 C4 106.3(12)
C2 C3 H7 126.9
C4 C3 H7 126.9
N1 C4 C3 106.3(10)
N1 C4 C5 122.5(11)
C3 C4 C5 130.5(12)
N2 C5 C6 120.5(9)
N2 C5 C4 114.5(11)
C6 C5 C4 125.0(11)
C7 C6 C5 120.8(11)
C7 C6 H8 119.6
C5 C6 H8 119.6
C6 C7 N3 118.6(10)
C6 C7 C9 126.0(11)
N3 C7 C9 115.4(9)
N2 C8 N3 130.2(11)
N2 C8 Br1 116.7(9)
N3 C8 Br1 113.1(8)
C10 C9 N4 107.6(11)
C10 C9 C7 129.9(11)
N4 C9 C7 122.6(9)
C9 C10 C11 107.7(11)
C9 C10 H9 126.1
C11 C10 H9 126.1
C12 C11 C10 108.6(10)
C12 C11 H10 125.7
C10 C11 H10 125.7
C11 C12 N4 105.8(12)
C11 C12 H11 127.1
N4 C12 H11 127.1
N5 C13 C14 109.1(10)
N5 C13 H12 125.5
C14 C13 H12 125.5
C13 C14 C15 108.4(10)
C13 C14 H13 125.8
C15 C14 H13 125.8
C14 C15 C16 105.2(10)
C14 C15 H14 127.4
C16 C15 H14 127.4
N5 C16 C15 108.9(9)
N5 C16 C17 123.7(9)
C15 C16 C17 127.4(10)
C18 C17 N6 120.4(10)
C18 C17 C16 122.9(10)
N6 C17 C16 116.7(9)
C17 C18 C19 119.6(9)
C17 C18 H15 120.2
C19 C18 H15 120.2
N7 C19 C18 119.3(9)
N7 C19 C21 118.0(9)
C18 C19 C21 122.7(9)
N6 C20 N7 132.4(10)
N6 C20 Br2 113.1(8)
N7 C20 Br2 114.4(8)
N15 C21 C81 109.5(9)
N15 C21 C19 121.2(9)
C81 C21 C19 129.4(10)
C23 N15 C21 107.8(9)
C23 N15 H80 126.1
C21 N15 H80 126.1
N15 C23 C24 109.9(9)
N15 C23 H17 125.1
C24 C23 H17 125.1
C23 C24 C81 107.3(9)
C23 C24 H18 126.4
C81 C24 H18 126.4
C30 C25 C26 117.0(10)
C30 C25 H19 121.5
C26 C25 H19 121.5
C27 C26 C25 123.8(10)
C27 C26 H20 118.1
C25 C26 H20 118.1
C26 C27 C28 118.8(11)
C26 C27 H21 120.6
C28 C27 H21 120.6
N10 C28 C27 121.2(10)
N10 C28 C29 119.9(9)
C27 C28 C29 119.0(10)
C43 C29 C28 119.0(9)
C43 C29 C30 120.3(9)
C28 C29 C30 120.7(9)
N9 C30 C25 121.5(9)
N9 C30 C29 117.9(9)
C25 C30 C29 120.5(9)
C32 C31 C43 120.1(9)
C32 C31 C36 120.3(9)
C43 C31 C36 119.7(9)
N10 C32 C31 118.2(9)
N10 C32 C33 121.9(10)
C31 C32 C33 119.8(10)
C34 C33 C32 118.0(11)
C34 C33 H22 121.0
C32 C33 H22 121.0
C33 C34 C35 122.0(11)
C33 C34 H23 119.0
C35 C34 H23 119.0
C36 C35 C34 120.4(10)
C36 C35 H24 119.8
C34 C35 H24 119.8
C35 C36 N11 121.7(10)
C35 C36 C31 119.3(10)
N11 C36 C31 118.9(9)
C42 C37 C38 118.7(9)
C42 C37 H25 120.6
C38 C37 H25 120.6
C37 C38 N9 122.7(9)
C37 C38 C39 120.4(9)
N9 C38 C39 116.8(9)
C43 C39 C38 121.8(9)
C43 C39 C40 119.2(9)
C38 C39 C40 119.0(9)
N11 C40 C41 122.8(9)
N11 C40 C39 118.9(9)
C41 C40 C39 118.3(9)
C42 C41 C40 119.1(10)
C42 C41 H26 120.5
C40 C41 H26 120.5
C41 C42 C37 124.5(10)
C41 C42 H27 117.8
C37 C42 H27 117.8
C39 C43 C29 119.7(9)
C39 C43 C31 120.5(9)
C29 C43 C31 119.7(9)
N9 C44 C45 113.0(9)
N9 C44 H28 109.0
C45 C44 H28 109.0
N9 C44 H29 109.0
C45 C44 H29 109.0
H28 C44 H29 107.8
C46 C45 C44 115.2(10)
C46 C45 H30 108.5
C44 C45 H30 108.5
C46 C45 H31 108.5
C44 C45 H31 108.5
H30 C45 H31 107.5
C45 C46 H32 109.5
C45 C46 H33 109.5
H32 C46 H33 109.5
C45 C46 H34 109.5
H32 C46 H34 109.5
H33 C46 H34 109.5
C48 C47 N10 101.0(13)
C48 C47 H35 111.6
N10 C47 H35 111.6
C48 C47 H36 111.6
N10 C47 H36 111.6
H35 C47 H36 109.4
C47 C48 C49 99.2(14)
C47 C48 H37 111.9
C49 C48 H37 111.9
C47 C48 H38 111.9
C49 C48 H38 111.9
H37 C48 H38 109.6
C48 C49 H39 109.5
C48 C49 H40 109.5
H39 C49 H40 109.5
C48 C49 H41 109.5
H39 C49 H41 109.5
H40 C49 H41 109.5
N11 C50 C51 110.3(9)
N11 C50 H42 109.6
C51 C50 H42 109.6
N11 C50 H43 109.6
C51 C50 H43 109.6
H42 C50 H43 108.1
C52 C51 C50 110.0(10)
C52 C51 H44 109.7
C50 C51 H44 109.7
C52 C51 H45 109.7
C50 C51 H45 109.7
H44 C51 H45 108.2
C51 C52 H46 109.5
C51 C52 H47 109.5
H46 C52 H47 109.5
C51 C52 H48 109.5
H46 C52 H48 109.5
H47 C52 H48 109.5
C54 C53 C58 123.4(10)
C54 C53 H49 118.3
C58 C53 H49 118.3
C55 C54 C53 119.9(10)
C55 C54 H50 120.0
C53 C54 H50 120.0
C54 C55 C56 119.7(10)
C54 C55 N12 122.9(9)
C56 C55 N12 117.4(9)
C71 C56 C55 122.1(9)
C71 C56 C57 119.0(9)
C55 C56 C57 118.9(9)
C58 C57 N14 120.4(9)
C58 C57 C56 120.6(9)
N14 C57 C56 118.9(9)
C53 C58 C57 117.3(10)
C53 C58 H51 121.3
C57 C58 H51 121.3
N12 C59 C60 122.5(10)
N12 C59 C64 120.0(9)
C60 C59 C64 117.4(10)
C61 C60 C59 121.2(10)
C61 C60 H52 119.4
C59 C60 H52 119.4
C60 C61 C62 121.8(10)
C60 C61 H53 119.1
C62 C61 H53 119.1
C61 C62 C63 119.1(10)
C61 C62 H54 120.5
C63 C62 H54 120.5
N13 C63 C64 120.7(9)
N13 C63 C62 120.2(10)
C64 C63 C62 118.9(10)
C63 C64 C59 121.6(10)
C63 C64 C71 119.0(9)
C59 C64 C71 119.4(9)
C66 C65 C71 122.6(9)
C66 C65 C70 120.0(9)
C71 C65 C70 117.3(9)
C65 C66 C67 121.7(10)
C65 C66 N13 118.0(9)
C67 C66 N13 120.0(9)
C68 C67 C66 117.2(10)
C68 C67 H55 121.4
C66 C67 H55 121.4
C67 C68 C69 124.3(10)
C67 C68 H56 117.9
C69 C68 H56 117.9
C68 C69 C70 118.1(10)
C68 C69 H57 121.0
C70 C69 H57 121.0
N14 C70 C69 120.6(9)
N14 C70 C65 120.7(9)
C69 C70 C65 118.6(9)
C56 C71 C65 122.5(9)
C56 C71 C64 118.8(9)
C65 C71 C64 118.6(9)
N12 C72 C73 110.5(10)
N12 C72 H58 109.5
C73 C72 H58 109.5
N12 C72 H59 109.5
C73 C72 H59 109.5
H58 C72 H59 108.1
C74 C73 C72 112.7(12)
C74 C73 H60 109.0
C72 C73 H60 109.0
C74 C73 H61 109.0
C72 C73 H61 109.0
H60 C73 H61 107.8
C73 C74 H62 109.5
C73 C74 H63 109.5
H62 C74 H63 109.5
C73 C74 H64 109.5
H62 C74 H64 109.5
H63 C74 H64 109.5
N13 C75 C76 114.4(10)
N13 C75 H65 108.7
C76 C75 H65 108.7
N13 C75 H66 108.7
C76 C75 H66 108.7
H65 C75 H66 107.6
C75 C76 C77 110.4(10)
C75 C76 H67 109.6
C77 C76 H67 109.6
C75 C76 H68 109.6
C77 C76 H68 109.6
H67 C76 H68 108.1
C76 C77 H69 109.5
C76 C77 H70 109.5
H69 C77 H70 109.5
C76 C77 H71 109.5
H69 C77 H71 109.5
H70 C77 H71 109.5
N14 C78 C79 110.9(9)
N14 C78 H72 109.5
C79 C78 H72 109.5
N14 C78 H73 109.5
C79 C78 H73 109.5
H72 C78 H73 108.1
C80 C79 C78 111.5(10)
C80 C79 H74 109.3
C78 C79 H74 109.3
C80 C79 H75 109.3
C78 C79 H75 109.3
H74 C79 H75 108.0
C79 C80 H76 109.5
C79 C80 H77 109.5
H76 C80 H77 109.5
C79 C80 H78 109.5
H76 C80 H78 109.5
H77 C80 H78 109.5

loop_
_geom_bond_atom_site_label_1
_geom_bond_atom_site_label_2
_geom_bond_distance
N1 C1 1.381(14)
N1 C4 1.397(15)
N1 H1 0.8800
N2 C8 1.287(13)
N2 C5 1.366(14)
N3 C8 1.349(14)
N3 C7 1.379(13)
N4 C9 1.381(14)
N4 C12 1.401(14)
N4 H2 0.8800
N5 C13 1.351(13)
N5 C16 1.369(12)
N5 H3 0.8800
N6 C20 1.295(12)
N6 C17 1.384(12)
N7 C20 1.317(13)
N7 C19 1.368(12)
C81 C21 1.401(14)
C81 C24 1.415(15)
C81 H79 0.9500
N9 C30 1.394(12)
N9 C38 1.400(12)
N9 C44 1.490(12)
N10 C28 1.369(13)
N10 C32 1.374(13)
N10 C47 1.654(18)
N11 C36 1.377(13)
N11 C40 1.387(12)
N11 C50 1.509(12)
N12 C59 1.374(12)
N12 C55 1.420(12)
N12 C72 1.460(12)
N13 C63 1.389(12)
N13 C66 1.426(12)
N13 C75 1.456(12)
N14 C70 1.371(12)
N14 C57 1.411(12)
N14 C78 1.470(11)
Br1 C8 1.909(12)
Br2 C20 1.914(11)
C1 C2 1.362(19)
C1 H5 0.9500
C2 C3 1.391(16)
C2 H6 0.9500
C3 C4 1.406(15)
C3 H7 0.9500
C4 C5 1.449(14)
C5 C6 1.375(15)
C6 C7 1.374(13)
C6 H8 0.9500
C7 C9 1.432(14)
C9 C10 1.367(13)
C10 C11 1.420(16)
C10 H9 0.9500
C11 C12 1.381(17)
C11 H10 0.9500
C12 H11 0.9500
C13 C14 1.378(15)
C13 H12 0.9500
C14 C15 1.402(15)
C14 H13 0.9500
C15 C16 1.413(14)
C15 H14 0.9500
C16 C17 1.467(14)
C17 C18 1.373(14)
C18 C19 1.405(13)
C18 H15 0.9500
C19 C21 1.443(13)
C21 N15 1.370(12)
N15 C23 1.353(12)
N15 H80 0.8800
C23 C24 1.380(14)
C23 H17 0.9500
C24 H18 0.9500
C25 C30 1.401(14)
C25 C26 1.414(15)
C25 H19 0.9500
C26 C27 1.398(15)
C26 H20 0.9500
C27 C28 1.410(15)
C27 H21 0.9500
C28 C29 1.414(14)
C29 C43 1.402(13)
C29 C30 1.432(13)
C31 C32 1.416(14)
C31 C43 1.419(13)
C31 C36 1.422(13)
C32 C33 1.416(14)
C33 C34 1.397(15)
C33 H22 0.9500
C34 C35 1.403(15)
C34 H23 0.9500
C35 C36 1.370(14)
C35 H24 0.9500
C37 C42 1.368(13)
C37 C38 1.382(14)
C37 H25 0.9500
C38 C39 1.427(13)
C39 C43 1.389(13)
C39 C40 1.441(13)
C40 C41 1.418(14)
C41 C42 1.360(14)
C41 H26 0.9500
C42 H27 0.9500
C44 C45 1.510(16)
C44 H28 0.9900
C44 H29 0.9900
C45 C46 1.504(16)
C45 H30 0.9900
C45 H31 0.9900
C46 H32 0.9800
C46 H33 0.9800
C46 H34 0.9800
C47 C48 1.40(2)
C47 H35 0.9900
C47 H36 0.9900
C48 C49 1.70(2)
C48 H37 0.9900
C48 H38 0.9900
C49 H39 0.9800
C49 H40 0.9800
C49 H41 0.9800
C50 C51 1.521(17)
C50 H42 0.9900
C50 H43 0.9900
C51 C52 1.513(14)
C51 H44 0.9900
C51 H45 0.9900
C52 H46 0.9800
C52 H47 0.9800
C52 H48 0.9800
C53 C54 1.377(14)
C53 C58 1.379(14)
C53 H49 0.9500
C54 C55 1.365(14)
C54 H50 0.9500
C55 C56 1.412(13)
C56 C71 1.397(13)
C56 C57 1.422(13)
C57 C58 1.395(14)
C58 H51 0.9500
C59 C60 1.390(13)
C59 C64 1.414(14)
C60 C61 1.369(14)
C60 H52 0.9500
C61 C62 1.381(14)
C61 H53 0.9500
C62 C63 1.408(13)
C62 H54 0.9500
C63 C64 1.396(14)
C64 C71 1.437(13)
C65 C66 1.380(14)
C65 C71 1.399(13)
C65 C70 1.435(13)
C66 C67 1.391(14)
C67 C68 1.383(14)
C67 H55 0.9500
C68 C69 1.385(14)
C68 H56 0.9500
C69 C70 1.410(14)
C69 H57 0.9500
C72 C73 1.545(16)
C72 H58 0.9900
C72 H59 0.9900
C73 C74 1.461(16)
C73 H60 0.9900
C73 H61 0.9900
C74 H62 0.9800
C74 H63 0.9800
C74 H64 0.9800
C75 C76 1.509(14)
C75 H65 0.9900
C75 H66 0.9900
C76 C77 1.539(14)
C76 H67 0.9900
C76 H68 0.9900
C77 H69 0.9800
C77 H70 0.9800
C77 H71 0.9800
C78 C79 1.523(15)
C78 H72 0.9900
C78 H73 0.9900
C79 C80 1.522(14)
C79 H74 0.9900
C79 H75 0.9900
C80 H76 0.9800
C80 H77 0.9800
C80 H78 0.9800

loop_
_geom_hbond_atom_site_label_D
_geom_hbond_atom_site_label_H
_geom_hbond_atom_site_label_A
_geom_hbond_distance_DH
_geom_hbond_distance_HA
_geom_hbond_distance_DA
_geom_hbond_angle_DHA
N1 H1 Cl1 0.88 2.27 3.105(11) 157.9
N4 H2 O1 0.88 1.92 2.773(11) 161.5
N5 H3 Cl2 0.88 2.44 3.316(9) 175.1
N15 H80 Cl1 0.88 2.49 3.233(9) 142.1

loop_
_geom_torsion_atom_site_label_1
_geom_torsion_atom_site_label_2
_geom_torsion_atom_site_label_3
_geom_torsion_atom_site_label_4
_geom_torsion
C4 N1 C1 C2 1.1(14)
N1 C1 C2 C3 -0.8(16)
C1 C2 C3 C4 0.1(15)
C1 N1 C4 C3 -1.1(13)
C1 N1 C4 C5 -172.7(10)
C2 C3 C4 N1 0.6(13)
C2 C3 C4 C5 171.3(12)
C8 N2 C5 C6 5.2(15)
C8 N2 C5 C4 -176.3(9)
N1 C4 C5 N2 175.4(10)
C3 C4 C5 N2 5.9(17)
N1 C4 C5 C6 -6.2(17)
C3 C4 C5 C6 -175.7(11)
N2 C5 C6 C7 -5.5(16)
C4 C5 C6 C7 176.2(11)
C5 C6 C7 N3 2.1(15)
C5 C6 C7 C9 -176.9(10)
C8 N3 C7 C6 1.1(13)
C8 N3 C7 C9 -179.7(9)
C5 N2 C8 N3 -1.9(16)
C5 N2 C8 Br1 178.6(7)
C7 N3 C8 N2 -1.3(16)
C7 N3 C8 Br1 178.3(6)
C12 N4 C9 C10 -0.7(12)
C12 N4 C9 C7 179.3(9)
C6 C7 C9 C10 157.4(12)
N3 C7 C9 C10 -21.6(16)
C6 C7 C9 N4 -22.6(16)
N3 C7 C9 N4 158.4(10)
N4 C9 C10 C11 3.4(13)
C7 C9 C10 C11 -176.6(11)
C9 C10 C11 C12 -5.0(14)
C10 C11 C12 N4 4.4(13)
C9 N4 C12 C11 -2.4(12)
C16 N5 C13 C14 -0.6(13)
N5 C13 C14 C15 0.5(14)
C13 C14 C15 C16 -0.2(14)
C13 N5 C16 C15 0.4(13)
C13 N5 C16 C17 179.0(11)
C14 C15 C16 N5 -0.1(14)
C14 C15 C16 C17 -178.6(11)
C20 N6 C17 C18 -1.6(15)
C20 N6 C17 C16 178.3(10)
N5 C16 C17 C18 1.0(18)
C15 C16 C17 C18 179.3(11)
N5 C16 C17 N6 -178.9(10)
C15 C16 C17 N6 -0.6(18)
N6 C17 C18 C19 2.7(16)
C16 C17 C18 C19 -177.2(10)
C20 N7 C19 C18 3.3(15)
C20 N7 C19 C21 -178.4(10)
C17 C18 C19 N7 -3.6(16)
C17 C18 C19 C21 178.2(10)
C17 N6 C20 N7 1.7(18)
C17 N6 C20 Br2 179.3(7)
C19 N7 C20 N6 -2.6(18)
C19 N7 C20 Br2 179.8(8)
C24 C81 C21 N15 -1.3(13)
C24 C81 C21 C19 179.0(11)
N7 C19 C21 N15 -4.1(16)
C18 C19 C21 N15 174.1(10)
N7 C19 C21 C81 175.6(11)
C18 C19 C21 C81 -6.2(19)
C81 C21 N15 C23 1.6(13)
C19 C21 N15 C23 -178.7(10)
C21 N15 C23 C24 -1.3(14)
N15 C23 C24 C81 0.4(14)
C21 C81 C24 C23 0.6(14)
C30 C25 C26 C27 -0.8(19)
C25 C26 C27 C28 -2(2)
C32 N10 C28 C27 -172.9(12)
C47 N10 C28 C27 20.6(19)
C32 N10 C28 C29 7(2)
C47 N10 C28 C29 -159.3(12)
C26 C27 C28 N10 -175.2(12)
C26 C27 C28 C29 5(2)
N10 C28 C29 C43 -2.5(19)
C27 C28 C29 C43 177.5(11)
N10 C28 C29 C30 175.2(11)
C27 C28 C29 C30 -4.7(19)
C38 N9 C30 C25 178.9(11)
C44 N9 C30 C25 -1.9(16)
C38 N9 C30 C29 -2.6(16)
C44 N9 C30 C29 176.7(9)
C26 C25 C30 N9 179.4(10)
C26 C25 C30 C29 0.9(17)
C43 C29 C30 N9 1.1(16)
C28 C29 C30 N9 -176.7(11)
C43 C29 C30 C25 179.6(11)
C28 C29 C30 C25 1.9(18)
C28 N10 C32 C31 -7.5(18)
C47 N10 C32 C31 159.1(11)
C28 N10 C32 C33 176.2(12)
C47 N10 C32 C33 -17.2(18)
C43 C31 C32 N10 3.2(17)
C36 C31 C32 N10 -175.7(11)
C43 C31 C32 C33 179.6(10)
C36 C31 C32 C33 0.6(17)
N10 C32 C33 C34 176.7(11)
C31 C32 C33 C34 0.4(17)
C32 C33 C34 C35 0.0(18)
C33 C34 C35 C36 -1.5(19)
C34 C35 C36 N11 -176.4(11)
C34 C35 C36 C31 2.6(18)
C40 N11 C36 C35 -176.6(11)
C50 N11 C36 C35 6.4(17)
C40 N11 C36 C31 4.4(17)
C50 N11 C36 C31 -172.6(10)
C32 C31 C36 C35 -2.1(17)
C43 C31 C36 C35 178.9(11)
C32 C31 C36 N11 176.9(10)
C43 C31 C36 N11 -2.1(16)
C42 C37 C38 N9 178.9(11)
C42 C37 C38 C39 -1.1(18)
C30 N9 C38 C37 -177.9(11)
C44 N9 C38 C37 2.9(17)
C30 N9 C38 C39 2.1(16)
C44 N9 C38 C39 -177.1(10)
C37 C38 C39 C43 179.8(11)
N9 C38 C39 C43 -0.2(17)
C37 C38 C39 C40 -1.3(17)
N9 C38 C39 C40 178.7(10)
C36 N11 C40 C41 176.5(11)
C50 N11 C40 C41 -6.4(17)
C36 N11 C40 C39 -4.5(17)
C50 N11 C40 C39 172.5(10)
C43 C39 C40 N11 2.3(17)
C38 C39 C40 N11 -176.7(10)
C43 C39 C40 C41 -178.7(11)
C38 C39 C40 C41 2.4(17)
N11 C40 C41 C42 177.8(11)
C39 C40 C41 C42 -1.2(18)
C40 C41 C42 C37 -1(2)
C38 C37 C42 C41 2(2)
C38 C39 C43 C29 -1.2(18)
C40 C39 C43 C29 179.9(10)
C38 C39 C43 C31 178.7(11)
C40 C39 C43 C31 -0.2(17)
C28 C29 C43 C39 178.5(11)
C30 C29 C43 C39 0.7(17)
C28 C29 C43 C31 -1.4(18)
C30 C29 C43 C31 -179.2(10)
C32 C31 C43 C39 -178.9(11)
C36 C31 C43 C39 0.1(17)
C32 C31 C43 C29 1.0(17)
C36 C31 C43 C29 -180.0(10)
C30 N9 C44 C45 -100.5(11)
C38 N9 C44 C45 78.8(12)
N9 C44 C45 C46 64.9(13)
C28 N10 C47 C48 -95.9(13)
C32 N10 C47 C48 96.9(13)
N10 C47 C48 C49 -177.4(8)
C36 N11 C50 C51 -92.1(12)
C40 N11 C50 C51 90.8(12)
N11 C50 C51 C52 179.3(9)
C58 C53 C54 C55 -0.3(19)
C53 C54 C55 C56 1.5(17)
C53 C54 C55 N12 179.9(10)
C59 N12 C55 C54 -177.0(11)
C72 N12 C55 C54 -1.5(16)
C59 N12 C55 C56 1.4(16)
C72 N12 C55 C56 176.9(10)
C54 C55 C56 C71 178.4(11)
N12 C55 C56 C71 -0.1(16)
C54 C55 C56 C57 -2.7(17)
N12 C55 C56 C57 178.8(10)
C70 N14 C57 C58 173.7(10)
C78 N14 C57 C58 -2.1(15)
C70 N14 C57 C56 -4.2(15)
C78 N14 C57 C56 180.0(9)
C71 C56 C57 C58 -178.3(10)
C55 C56 C57 C58 2.8(17)
C71 C56 C57 N14 -0.4(16)
C55 C56 C57 N14 -179.3(9)
C54 C53 C58 C57 0.3(18)
N14 C57 C58 C53 -179.4(10)
C56 C57 C58 C53 -1.5(17)
C55 N12 C59 C60 175.7(11)
C72 N12 C59 C60 0.2(17)
C55 N12 C59 C64 -1.4(17)
C72 N12 C59 C64 -176.9(10)
N12 C59 C60 C61 178.7(11)
C64 C59 C60 C61 -4.2(18)
C59 C60 C61 C62 3.3(19)
C60 C61 C62 C63 -0.1(18)
C66 N13 C63 C64 -8.6(15)
C75 N13 C63 C64 176.7(10)
C66 N13 C63 C62 177.6(10)
C75 N13 C63 C62 2.8(15)
C61 C62 C63 N13 172.1(10)
C61 C62 C63 C64 -1.8(17)
N13 C63 C64 C59 -173.2(10)
C62 C63 C64 C59 0.8(17)
N13 C63 C64 C71 6.1(16)
C62 C63 C64 C71 -179.9(10)
N12 C59 C64 C63 179.4(10)
C60 C59 C64 C63 2.2(18)
N12 C59 C64 C71 0.1(17)
C60 C59 C64 C71 -177.1(10)
C71 C65 C66 C67 -176.0(10)
C70 C65 C66 C67 1.7(16)
C71 C65 C66 N13 -1.6(16)
C70 C65 C66 N13 176.1(9)
C63 N13 C66 C65 6.2(14)
C75 N13 C66 C65 -179.1(9)
C63 N13 C66 C67 -179.3(9)
C75 N13 C66 C67 -4.6(15)
C65 C66 C67 C68 -0.6(16)
N13 C66 C67 C68 -174.9(10)
C66 C67 C68 C69 0.4(18)
C67 C68 C69 C70 -1.3(18)
C57 N14 C70 C69 -172.2(9)
C78 N14 C70 C69 3.5(15)
C57 N14 C70 C65 5.9(15)
C78 N14 C70 C65 -178.5(9)
C68 C69 C70 N14 -179.6(10)
C68 C69 C70 C65 2.3(16)
C66 C65 C70 N14 179.4(9)
C71 C65 C70 N14 -2.8(15)
C66 C65 C70 C69 -2.5(16)
C71 C65 C70 C69 175.3(10)
C55 C56 C71 C65 -177.7(10)
C57 C56 C71 C65 3.5(16)
C55 C56 C71 C64 -1.1(16)
C57 C56 C71 C64 180.0(10)
C66 C65 C71 C56 175.9(10)
C70 C65 C71 C56 -1.9(16)
C66 C65 C71 C64 -0.7(16)
C70 C65 C71 C64 -178.4(10)
C63 C64 C71 C56 -178.2(10)
C59 C64 C71 C56 1.1(16)
C63 C64 C71 C65 -1.5(16)
C59 C64 C71 C65 177.8(10)
C59 N12 C72 C73 84.4(12)
C55 N12 C72 C73 -91.2(12)
N12 C72 C73 C74 -163.0(11)
C63 N13 C75 C76 83.9(12)
C66 N13 C75 C76 -90.9(12)
N13 C75 C76 C77 -170.5(9)
C70 N14 C78 C79 -90.3(11)
C57 N14 C78 C79 85.5(12)
N14 C78 C79 C80 -176.5(9)
